data_7232821
loop_
_publ_author_name
'El-Ali, H. A. Abdulhadi'
'Jing, Jing'
'Zhang, Xiaoling'

_publ_section_title
;
 Solid-state emissive O-BODIPY dyes with bimodal emissions across red and
 near infrared region
;
_journal_issue 28
_journal_name_full 'RSC Advances'
_journal_page_first 16246
_journal_paper_doi 10.1039/C8RA10296A
_journal_volume 9
_journal_year 2019
_chemical_formula_sum 'C25 H29 B N2 O3'
_chemical_formula_weight 416.31
_space_group_crystal_system monoclinic
_space_group_IT_number 14
_space_group_name_Hall '-P 2ybc'
_space_group_name_H-M_alt 'P 1 21/c 1'
_symmetry_space_group_name_Hall '-P 2ybc'
_symmetry_space_group_name_H-M 'P 1 21/c 1'
_atom_sites_solution_hydrogens geom
_audit_creation_method SHELXL-2014/7
_audit_update_record
;
2018-12-10 deposited with the CCDC.    2019-04-29 downloaded from the CCDC.
;
_cell_angle_alpha 90
_cell_angle_beta 96.257(2)
_cell_angle_gamma 90
_cell_formula_units_Z 4
_cell_length_a 12.5136(6)
_cell_length_b 7.6846(3)
_cell_length_c 23.2996(12)
_cell_measurement_reflns_used 39369
_cell_measurement_temperature 298(2)
_cell_measurement_theta_max 27.145
_cell_measurement_theta_min 3.116
_cell_volume 2227.19(18)
_computing_structure_refinement 'SHELXL-2014/7 (Sheldrick, 2014)'
_diffrn_ambient_temperature 298(2)
_diffrn_measured_fraction_theta_full 0.992
_diffrn_measured_fraction_theta_max 0.991
_diffrn_measurement_device_type 'Bruker D8 Adventure'
_diffrn_measurement_method 'phi-w scan'
_diffrn_radiation_type MoK\a
_diffrn_radiation_wavelength 0.71073
_diffrn_reflns_av_R_equivalents 0.0750
_diffrn_reflns_av_unetI/netI 0.0413
_diffrn_reflns_Laue_measured_fraction_full 0.992
_diffrn_reflns_Laue_measured_fraction_max 0.991
_diffrn_reflns_limit_h_max 16
_diffrn_reflns_limit_h_min -15
_diffrn_reflns_limit_k_max 9
_diffrn_reflns_limit_k_min -9
_diffrn_reflns_limit_l_max 29
_diffrn_reflns_limit_l_min -29
_diffrn_reflns_number 39369
_diffrn_reflns_point_group_measured_fraction_full 0.992
_diffrn_reflns_point_group_measured_fraction_max 0.991
_diffrn_reflns_theta_full 25.242
_diffrn_reflns_theta_max 27.145
_diffrn_reflns_theta_min 3.116
_diffrn_source 'sealed tube'
_exptl_absorpt_coefficient_mu 0.081
_exptl_absorpt_correction_T_max 0.99
_exptl_absorpt_correction_T_min 0.97
_exptl_absorpt_correction_type 'multiscan semiempirical'
_exptl_crystal_colour red
_exptl_crystal_density_diffrn 1.242
_exptl_crystal_description platelet
_exptl_crystal_F_000 888
_exptl_crystal_preparation Luminescent
_exptl_crystal_size_max 0.350
_exptl_crystal_size_mid 0.210
_exptl_crystal_size_min 0.100
_exptl_transmission_factor_max 0.99
_exptl_transmission_factor_min 0.97
_refine_diff_density_max 0.952
_refine_diff_density_min -0.385
_refine_diff_density_rms 0.050
_refine_ls_extinction_coef 0.018(8)
_refine_ls_extinction_expression Fc^*^=kFc[1+0.001xFc^2^\l^3^/sin(2\q)]^-1/4^
_refine_ls_extinction_method 'SHELXL-2014/7 (Sheldrick 2014'
_refine_ls_goodness_of_fit_ref 1.040
_refine_ls_hydrogen_treatment constr
_refine_ls_matrix_type full
_refine_ls_number_parameters 284
_refine_ls_number_reflns 4882
_refine_ls_number_restraints 0
_refine_ls_restrained_S_all 1.040
_refine_ls_R_factor_all 0.0994
_refine_ls_R_factor_gt 0.0722
_refine_ls_shift/su_max 0.008
_refine_ls_shift/su_mean 0.000
_refine_ls_structure_factor_coef Fsqd
_refine_ls_weighting_details 'w=1/[\s^2^(Fo^2^)+(0.1080P)^2^+1.5584P] where P=(Fo^2^+2Fc^2^)/3'
_refine_ls_weighting_scheme calc
_refine_ls_wR_factor_gt 0.1934
_refine_ls_wR_factor_ref 0.2225
_reflns_Friedel_coverage 0.000
_reflns_number_gt 3591
_reflns_number_total 4882
_reflns_threshold_expression 'I > 2\s(I)'
_cod_data_source_file c8ra10296a2.cif
_cod_data_source_block Q
_cod_database_code 7232821
_shelx_shelxl_version_number 2014/7
_shelx_space_group_comment
;
The symmetry employed for this shelxl refinement is uniquely defined
by the following loop, which should always be used as a source of
symmetry information in preference to the above space-group names.
They are only intended as comments.
;
_shelx_estimated_absorpt_t_min 0.972
_shelx_estimated_absorpt_t_max 0.992

loop_
_space_group_symop_operation_xyz
'x, y, z'
'-x, y+1/2, -z+1/2'
'-x, -y, -z'
'x, -y-1/2, z-1/2'

loop_
_atom_site_label
_atom_site_type_symbol
_atom_site_fract_x
_atom_site_fract_y
_atom_site_fract_z
_atom_site_U_iso_or_equiv
_atom_site_adp_type
_atom_site_occupancy
_atom_site_site_symmetry_order
_atom_site_calc_flag
_atom_site_refinement_flags_posn
_atom_site_refinement_flags_adp
B1 B 0.6611(2) 0.8088(3) 0.39328(11) 0.0387(6) Uani 1 1 d . .
N1 N 0.67659(15) 0.9426(2) 0.44268(8) 0.0408(5) Uani 1 1 d . .
N2 N 0.54438(15) 0.8297(2) 0.36486(8) 0.0410(5) Uani 1 1 d . .
O1 O 0.68227(13) 0.6288(2) 0.41367(7) 0.0447(4) Uani 1 1 d . .
O2 O 0.73982(13) 0.8389(2) 0.35095(7) 0.0466(4) Uani 1 1 d . .
O3 O 1.0138(3) 0.1494(6) 0.3299(2) 0.1677(19) Uani 1 1 d . .
C1 C 0.8604(2) 0.8460(4) 0.48402(14) 0.0605(7) Uani 1 1 d . .
H1A H 0.9135 0.8839 0.5142 0.091 Uiso 1 1 calc R U
H1B H 0.8387 0.7293 0.4918 0.091 Uiso 1 1 calc R U
H1C H 0.8902 0.8490 0.4478 0.091 Uiso 1 1 calc R U
C2 C 0.76548(19) 0.9632(3) 0.48134(10) 0.0438(5) Uani 1 1 d . .
C3 C 0.7525(2) 1.1084(3) 0.51635(10) 0.0452(6) Uani 1 1 d . .
C4 C 0.8336(2) 1.1801(4) 0.56250(12) 0.0592(7) Uani 1 1 d . .
H4A H 0.8877 1.0919 0.5730 0.071 Uiso 1 1 calc R U
H4B H 0.7981 1.2056 0.5965 0.071 Uiso 1 1 calc R U
C5 C 0.8889(3) 1.3443(4) 0.54418(15) 0.0739(9) Uani 1 1 d . .
H5A H 0.9397 1.3838 0.5753 0.111 Uiso 1 1 calc R U
H5B H 0.9258 1.3195 0.5111 0.111 Uiso 1 1 calc R U
H5C H 0.8361 1.4332 0.5346 0.111 Uiso 1 1 calc R U
C6 C 0.6521(2) 1.1805(3) 0.49839(10) 0.0433(5) Uani 1 1 d . .
C7 C 0.6074(2) 1.3363(3) 0.52590(12) 0.0546(7) Uani 1 1 d . .
H7A H 0.6486 1.3586 0.5624 0.082 Uiso 1 1 calc R U
H7B H 0.5339 1.3149 0.5318 0.082 Uiso 1 1 calc R U
H7C H 0.6112 1.4355 0.5012 0.082 Uiso 1 1 calc R U
C8 C 0.60494(18) 1.0773(3) 0.45153(10) 0.0404(5) Uani 1 1 d . .
C9 C 0.50733(18) 1.0930(3) 0.41616(10) 0.0422(5) Uani 1 1 d . .
C10 C 0.4367(2) 1.2470(4) 0.42400(14) 0.0634(8) Uani 1 1 d . .
H10A H 0.3912 1.2683 0.3888 0.095 Uiso 1 1 calc R U
H10B H 0.4807 1.3475 0.4336 0.095 Uiso 1 1 calc R U
H10C H 0.3932 1.2238 0.4546 0.095 Uiso 1 1 calc R U
C11 C 0.47607(18) 0.9695(3) 0.37391(10) 0.0414(5) Uani 1 1 d . .
C12 C 0.37919(19) 0.9477(3) 0.33626(10) 0.0446(6) Uani 1 1 d . .
C13 C 0.2823(2) 1.0625(4) 0.32815(14) 0.0637(8) Uani 1 1 d . .
H13A H 0.2270 1.0064 0.3030 0.096 Uiso 1 1 calc R U
H13B H 0.3011 1.1710 0.3114 0.096 Uiso 1 1 calc R U
H13C H 0.2567 1.0839 0.3649 0.096 Uiso 1 1 calc R U
C14 C 0.3906(2) 0.7955(3) 0.30578(10) 0.0470(6) Uani 1 1 d . .
C15 C 0.3102(2) 0.7156(4) 0.26045(12) 0.0615(7) Uani 1 1 d . .
H15A H 0.2679 0.8078 0.2407 0.074 Uiso 1 1 calc R U
H15B H 0.3488 0.6570 0.2321 0.074 Uiso 1 1 calc R U
C16 C 0.2358(4) 0.5883(6) 0.28405(18) 0.1006(14) Uani 1 1 d . .
H16A H 0.1870 0.5426 0.2531 0.151 Uiso 1 1 calc R U
H16B H 0.2769 0.4948 0.3028 0.151 Uiso 1 1 calc R U
H16C H 0.1959 0.6458 0.3114 0.151 Uiso 1 1 calc R U
C17 C 0.49264(19) 0.7264(3) 0.32385(10) 0.0452(6) Uani 1 1 d . .
C18 C 0.5402(2) 0.5657(4) 0.30169(14) 0.0654(8) Uani 1 1 d . .
H18A H 0.4895 0.5131 0.2729 0.098 Uiso 1 1 calc R U
H18B H 0.6046 0.5948 0.2849 0.098 Uiso 1 1 calc R U
H18C H 0.5571 0.4855 0.3329 0.098 Uiso 1 1 calc R U
C19 C 0.79774(19) 0.6910(3) 0.34805(10) 0.0447(6) Uani 1 1 d . .
C20 C 0.76351(19) 0.5657(3) 0.38487(10) 0.0434(6) Uani 1 1 d . .
C21 C 0.8093(2) 0.4029(3) 0.38831(11) 0.0525(6) Uani 1 1 d . .
H21A H 0.7858 0.3174 0.4123 0.063 Uiso 1 1 calc R U
C22 C 0.8933(2) 0.3709(4) 0.35397(13) 0.0623(8) Uani 1 1 d . .
C23 C 0.9274(2) 0.4969(5) 0.31810(13) 0.0651(8) Uani 1 1 d . .
H23A H 0.9830 0.4722 0.2960 0.078 Uiso 1 1 calc R U
C24 C 0.8800(2) 0.6596(4) 0.31451(12) 0.0577(7) Uani 1 1 d . .
H24A H 0.9028 0.7450 0.2903 0.069 Uiso 1 1 calc R U
C25 C 0.9449(3) 0.1959(6) 0.3577(2) 0.1014(14) Uani 1 1 d . .
H25A H 0.9213 0.1169 0.3838 0.122 Uiso 1 1 calc R U

loop_
_atom_site_aniso_label
_atom_site_aniso_U_11
_atom_site_aniso_U_22
_atom_site_aniso_U_33
_atom_site_aniso_U_23
_atom_site_aniso_U_13
_atom_site_aniso_U_12
B1 0.0428(13) 0.0342(12) 0.0396(13) -0.0017(10) 0.0065(10) 0.0047(10)
N1 0.0410(10) 0.0364(9) 0.0449(10) -0.0054(8) 0.0042(8) 0.0074(8)
N2 0.0424(10) 0.0403(10) 0.0410(10) -0.0053(8) 0.0083(8) 0.0047(8)
O1 0.0551(10) 0.0355(8) 0.0449(9) -0.0007(7) 0.0117(7) 0.0069(7)
O2 0.0486(9) 0.0413(9) 0.0521(10) 0.0030(7) 0.0154(7) 0.0090(7)
O3 0.128(3) 0.155(4) 0.221(5) -0.036(3) 0.022(3) 0.077(3)
C1 0.0519(15) 0.0529(15) 0.0732(18) -0.0119(13) -0.0094(13) 0.0158(12)
C2 0.0452(12) 0.0390(12) 0.0464(12) -0.0017(9) 0.0016(10) 0.0051(9)
C3 0.0521(13) 0.0401(12) 0.0427(12) -0.0020(10) 0.0015(10) 0.0045(10)
C4 0.0693(17) 0.0544(15) 0.0504(15) -0.0091(12) -0.0096(13) 0.0091(13)
C5 0.0693(19) 0.0631(18) 0.083(2) -0.0059(16) -0.0193(16) -0.0085(15)
C6 0.0505(13) 0.0387(12) 0.0414(12) -0.0018(9) 0.0077(10) 0.0056(10)
C7 0.0665(17) 0.0440(13) 0.0541(15) -0.0117(11) 0.0108(12) 0.0094(12)
C8 0.0430(12) 0.0343(11) 0.0450(12) -0.0043(9) 0.0088(9) 0.0054(9)
C9 0.0418(12) 0.0383(11) 0.0472(13) 0.0004(9) 0.0079(10) 0.0070(9)
C10 0.0580(16) 0.0513(15) 0.0787(19) -0.0166(14) -0.0030(14) 0.0188(13)
C11 0.0423(12) 0.0396(12) 0.0430(12) 0.0026(9) 0.0070(9) 0.0054(9)
C12 0.0446(12) 0.0462(13) 0.0425(12) 0.0075(10) 0.0028(10) 0.0027(10)
C13 0.0527(15) 0.0605(17) 0.0746(19) 0.0059(14) -0.0087(13) 0.0125(13)
C14 0.0492(13) 0.0533(14) 0.0380(12) 0.0026(10) 0.0029(10) -0.0034(11)
C15 0.0602(16) 0.0703(18) 0.0512(15) -0.0078(13) -0.0062(12) -0.0026(14)
C16 0.112(3) 0.102(3) 0.086(2) -0.020(2) 0.001(2) -0.055(3)
C17 0.0486(13) 0.0488(13) 0.0389(12) -0.0048(10) 0.0082(10) -0.0007(10)
C18 0.0608(17) 0.0669(18) 0.0681(18) -0.0297(15) 0.0049(14) 0.0053(14)
C19 0.0415(12) 0.0485(13) 0.0438(12) -0.0058(10) 0.0033(9) 0.0094(10)
C20 0.0482(13) 0.0405(12) 0.0403(12) -0.0081(9) -0.0004(9) 0.0101(10)
C21 0.0614(15) 0.0435(13) 0.0489(14) -0.0078(11) -0.0106(11) 0.0129(11)
C22 0.0527(15) 0.0696(18) 0.0598(16) -0.0257(14) -0.0154(13) 0.0255(14)
C23 0.0436(14) 0.086(2) 0.0653(17) -0.0230(16) 0.0020(12) 0.0197(14)
C24 0.0452(14) 0.0755(19) 0.0535(15) -0.0075(13) 0.0105(11) 0.0087(13)
C25 0.079(2) 0.112(3) 0.111(3) -0.046(3) 0.003(2) 0.040(2)

loop_
_atom_type_symbol
_atom_type_description
_atom_type_scat_dispersion_real
_atom_type_scat_dispersion_imag
_atom_type_scat_source
C C 0.0033 0.0016 'International Tables Vol C Tables 4.2.6.8 and 6.1.1.4'
H H 0.0000 0.0000 'International Tables Vol C Tables 4.2.6.8 and 6.1.1.4'
B B 0.0013 0.0007 'International Tables Vol C Tables 4.2.6.8 and 6.1.1.4'
N N 0.0061 0.0033 'International Tables Vol C Tables 4.2.6.8 and 6.1.1.4'
O O 0.0106 0.0060 'International Tables Vol C Tables 4.2.6.8 and 6.1.1.4'

loop_
_geom_angle_atom_site_label_1
_geom_angle_atom_site_label_2
_geom_angle_atom_site_label_3
_geom_angle
O1 B1 O2 104.55(17)
O1 B1 N1 112.44(18)
O2 B1 N1 110.73(19)
O1 B1 N2 111.27(19)
O2 B1 N2 111.30(18)
N1 B1 N2 106.65(17)
C2 N1 C8 107.86(18)
C2 N1 B1 126.78(18)
C8 N1 B1 125.03(19)
C17 N2 C11 107.65(19)
C17 N2 B1 126.83(19)
C11 N2 B1 125.32(18)
C20 O1 B1 106.91(18)
C19 O2 B1 107.42(18)
C2 C1 H1A 109.5
C2 C1 H1B 109.5
H1A C1 H1B 109.5
C2 C1 H1C 109.5
H1A C1 H1C 109.5
H1B C1 H1C 109.5
N1 C2 C3 109.8(2)
N1 C2 C1 123.3(2)
C3 C2 C1 126.9(2)
C6 C3 C2 107.4(2)
C6 C3 C4 125.9(2)
C2 C3 C4 126.6(2)
C3 C4 C5 113.3(2)
C3 C4 H4A 108.9
C5 C4 H4A 108.9
C3 C4 H4B 108.9
C5 C4 H4B 108.9
H4A C4 H4B 107.7
C4 C5 H5A 109.5
C4 C5 H5B 109.5
H5A C5 H5B 109.5
C4 C5 H5C 109.5
H5A C5 H5C 109.5
H5B C5 H5C 109.5
C3 C6 C8 107.0(2)
C3 C6 C7 123.8(2)
C8 C6 C7 129.2(2)
C6 C7 H7A 109.5
C6 C7 H7B 109.5
H7A C7 H7B 109.5
C6 C7 H7C 109.5
H7A C7 H7C 109.5
H7B C7 H7C 109.5
N1 C8 C9 120.5(2)
N1 C8 C6 107.84(19)
C9 C8 C6 131.6(2)
C11 C9 C8 121.1(2)
C11 C9 C10 120.0(2)
C8 C9 C10 118.9(2)
C9 C10 H10A 109.5
C9 C10 H10B 109.5
H10A C10 H10B 109.5
C9 C10 H10C 109.5
H10A C10 H10C 109.5
H10B C10 H10C 109.5
C9 C11 N2 120.0(2)
C9 C11 C12 132.0(2)
N2 C11 C12 108.0(2)
C14 C12 C11 106.7(2)
C14 C12 C13 124.2(2)
C11 C12 C13 129.2(2)
C12 C13 H13A 109.5
C12 C13 H13B 109.5
H13A C13 H13B 109.5
C12 C13 H13C 109.5
H13A C13 H13C 109.5
H13B C13 H13C 109.5
C12 C14 C17 107.9(2)
C12 C14 C15 127.3(2)
C17 C14 C15 124.9(2)
C16 C15 C14 113.8(2)
C16 C15 H15A 108.8
C14 C15 H15A 108.8
C16 C15 H15B 108.8
C14 C15 H15B 108.8
H15A C15 H15B 107.7
C15 C16 H16A 109.5
C15 C16 H16B 109.5
H16A C16 H16B 109.5
C15 C16 H16C 109.5
H16A C16 H16C 109.5
H16B C16 H16C 109.5
N2 C17 C14 109.9(2)
N2 C17 C18 123.6(2)
C14 C17 C18 126.5(2)
C17 C18 H18A 109.5
C17 C18 H18B 109.5
H18A C18 H18B 109.5
C17 C18 H18C 109.5
H18A C18 H18C 109.5
H18B C18 H18C 109.5
O2 C19 C24 127.7(2)
O2 C19 C20 110.4(2)
C24 C19 C20 121.9(2)
O1 C20 C21 128.4(2)
O1 C20 C19 110.71(19)
C21 C20 C19 120.9(2)
C20 C21 C22 117.2(3)
C20 C21 H21A 121.4
C22 C21 H21A 121.4
C23 C22 C21 121.4(3)
C23 C22 C25 120.6(3)
C21 C22 C25 118.0(4)
C24 C23 C22 120.9(3)
C24 C23 H23A 119.5
C22 C23 H23A 119.5
C23 C24 C19 117.7(3)
C23 C24 H24A 121.1
C19 C24 H24A 121.1
O3 C25 C22 125.1(5)
O3 C25 H25A 117.4
C22 C25 H25A 117.4

loop_
_geom_bond_atom_site_label_1
_geom_bond_atom_site_label_2
_geom_bond_distance
B1 O1 1.477(3)
B1 O2 1.486(3)
B1 N1 1.540(3)
B1 N2 1.546(3)
N1 C2 1.362(3)
N1 C8 1.399(3)
N2 C17 1.352(3)
N2 C11 1.403(3)
O1 C20 1.367(3)
O2 C19 1.354(3)
O3 C25 1.188(5)
C1 C2 1.486(3)
C1 H1A 0.9600
C1 H1B 0.9600
C1 H1C 0.9600
C2 C3 1.402(3)
C3 C6 1.395(3)
C3 C4 1.501(4)
C4 C5 1.523(4)
C4 H4A 0.9700
C4 H4B 0.9700
C5 H5A 0.9600
C5 H5B 0.9600
C5 H5C 0.9600
C6 C8 1.424(3)
C6 C7 1.495(3)
C7 H7A 0.9600
C7 H7B 0.9600
C7 H7C 0.9600
C8 C9 1.402(3)
C9 C11 1.392(3)
C9 C10 1.500(3)
C10 H10A 0.9600
C10 H10B 0.9600
C10 H10C 0.9600
C11 C12 1.427(3)
C12 C14 1.384(4)
C12 C13 1.494(3)
C13 H13A 0.9600
C13 H13B 0.9600
C13 H13C 0.9600
C14 C17 1.404(4)
C14 C15 1.507(4)
C15 C16 1.496(5)
C15 H15A 0.9700
C15 H15B 0.9700
C16 H16A 0.9600
C16 H16B 0.9600
C16 H16C 0.9600
C17 C18 1.487(4)
C18 H18A 0.9600
C18 H18B 0.9600
C18 H18C 0.9600
C19 C24 1.380(3)
C19 C20 1.388(4)
C20 C21 1.375(3)
C21 C22 1.411(4)
C21 H21A 0.9300
C22 C23 1.377(5)
C22 C25 1.490(5)
C23 C24 1.382(4)
C23 H23A 0.9300
C24 H24A 0.9300
C25 H25A 0.9300

loop_
_geom_hbond_atom_site_label_D
_geom_hbond_atom_site_label_H
_geom_hbond_atom_site_label_A
_geom_hbond_distance_DH
_geom_hbond_distance_HA
_geom_hbond_distance_DA
_geom_hbond_angle_DHA
C1 H1B O1 0.96 2.64 3.105(3) 110.3
